data_4331881
loop_
_publ_author_name
'Chuchuryukin, Alexey V.'
'Chase, Preston A.'
'Mills, Allison M.'
'Lutz, Martin'
'Spek, Anthony L.'
'van Klink, Gerard P. M.'
'van Koten, Gerard'

_publ_section_title
;
 Hydroxy- and Mercaptopyridine Pincer Platinum and Palladium Complexes
 Generated by Silver-Free Halide Abstraction
;
_journal_issue 5
_journal_name_full 'Inorganic Chemistry'
_journal_page_first 2045
_journal_page_last 2054
_journal_paper_doi 10.1021/ic051773x
_journal_volume 45
_journal_year 2006
_chemical_formula_moiety 'C17 H23 N3 O Pt, C H2 CL2'
_chemical_formula_sum 'C18 H25 Cl2 N3 O Pt'
_chemical_formula_weight 565.40
_chemical_name_systematic
; 
 ? 
;
_space_group_IT_number 14
_symmetry_cell_setting monoclinic
_symmetry_space_group_name_Hall '-P 2ybc'
_symmetry_space_group_name_H-M 'P 1 21/c 1'
_atom_sites_solution_hydrogens geom
_atom_sites_solution_primary heavy
_atom_sites_solution_secondary difmap
_audit_creation_method SHELXL97
_cell_angle_alpha 90.00
_cell_angle_beta 128.4340(13)
_cell_angle_gamma 90.00
_cell_formula_units_Z 4
_cell_length_a 11.5203(2)
_cell_length_b 13.0330(3)
_cell_length_c 16.9135(4)
_cell_measurement_reflns_used 16123
_cell_measurement_temperature 150(2)
_cell_measurement_theta_max 27.48
_cell_measurement_theta_min 1.02
_cell_volume 1989.22(8)
_computing_cell_refinement 'HKL2000 (Otwinowski & Minor, 1997)'
_computing_data_collection 'Nonius COLLECT (Nonius, 1998)'
_computing_data_reduction 'HKL2000 (Otwinowski & Minor, 1997)'
_computing_molecular_graphics 'PLATON (Spek, 2003)'
_computing_publication_material 'PLATON (Spek, 2003)'
_computing_structure_refinement 'SHELXL97 (Sheldrick, 1997)'
_computing_structure_solution 'DIRDIF99 (Beurskens et al., 1999)'
_diffrn_ambient_temperature 150(2)
_diffrn_measured_fraction_theta_full 0.989
_diffrn_measured_fraction_theta_max 0.989
_diffrn_measurement_device_type 'Nonius KappaCCD'
_diffrn_measurement_method '\f + \w scans'
_diffrn_radiation_monochromator graphite
_diffrn_radiation_source 'rotating anode'
_diffrn_radiation_type MoK\a
_diffrn_radiation_wavelength 0.71073
_diffrn_reflns_av_R_equivalents 0.0578
_diffrn_reflns_av_sigmaI/netI 0.0593
_diffrn_reflns_limit_h_max 14
_diffrn_reflns_limit_h_min -14
_diffrn_reflns_limit_k_max 16
_diffrn_reflns_limit_k_min -16
_diffrn_reflns_limit_l_max 21
_diffrn_reflns_limit_l_min -18
_diffrn_reflns_number 20343
_diffrn_reflns_theta_full 27.49
_diffrn_reflns_theta_max 27.49
_diffrn_reflns_theta_min 2.19
_exptl_absorpt_coefficient_mu 7.334
_exptl_absorpt_correction_T_max 0.644
_exptl_absorpt_correction_T_min 0.378
_exptl_absorpt_correction_type empirical
_exptl_absorpt_process_details 'DELABS in PLATON (Spek, 2003)'
_exptl_crystal_colour colourless
_exptl_crystal_density_diffrn 1.888
_exptl_crystal_density_method 'not measured'
_exptl_crystal_description plate
_exptl_crystal_F_000 1096
_exptl_crystal_preparation 'recrystallized from chloroform/acetone'
_exptl_crystal_size_max 0.15
_exptl_crystal_size_mid 0.12
_exptl_crystal_size_min 0.06
_refine_diff_density_max 1.061
_refine_diff_density_min -0.678
_refine_diff_density_rms 0.140
_refine_ls_extinction_method none
_refine_ls_goodness_of_fit_ref 0.961
_refine_ls_hydrogen_treatment constr
_refine_ls_matrix_type full
_refine_ls_number_parameters 230
_refine_ls_number_reflns 4500
_refine_ls_number_restraints 0
_refine_ls_restrained_S_all 0.961
_refine_ls_R_factor_all 0.0509
_refine_ls_R_factor_gt 0.0279
_refine_ls_shift/su_max 0.002
_refine_ls_shift/su_mean 0.000
_refine_ls_structure_factor_coef Fsqd
_refine_ls_weighting_details 'calc w=1/[\s^2^(Fo^2^)+(0.0000P)^2^+0.0000P] where P=(Fo^2^+2Fc^2^)/3'
_refine_ls_weighting_scheme calc
_refine_ls_wR_factor_gt 0.0417
_refine_ls_wR_factor_ref 0.0458
_reflns_number_gt 3369
_reflns_number_total 4500
_reflns_threshold_expression I>2\s(I)
_cod_data_source_file ic051773xsup1.cif
_cod_data_source_block s2793a
_cod_original_sg_symbol_H-M 'P 21/c'
_cod_database_code 4331881

loop_
_symmetry_equiv_pos_as_xyz
'x, y, z'
'-x, y+1/2, -z+1/2'
'-x, -y, -z'
'x, -y-1/2, z-1/2'

loop_
_atom_site_label
_atom_site_type_symbol
_atom_site_fract_x
_atom_site_fract_y
_atom_site_fract_z
_atom_site_U_iso_or_equiv
_atom_site_adp_type
_atom_site_occupancy
_atom_site_symmetry_multiplicity
_atom_site_calc_flag
_atom_site_refinement_flags
Pt1 Pt 0.176900(15) 0.097256(11) 0.192936(10) 0.02056(5) Uani 1 1 d .
O1 O 0.3033(3) 0.0769(2) 0.41918(18) 0.0296(7) Uani 1 1 d .
N1 N 0.1917(3) 0.2557(2) 0.1877(2) 0.0224(8) Uani 1 1 d .
N2 N 0.1914(3) -0.0607(2) 0.1803(2) 0.0231(8) Uani 1 1 d .
N3 N 0.0767(3) 0.0947(2) 0.2650(2) 0.0226(7) Uani 1 1 d .
C1 C 0.2630(4) 0.1002(3) 0.1252(3) 0.0235(9) Uani 1 1 d .
C2 C 0.2741(4) 0.0101(3) 0.0864(3) 0.0235(9) Uani 1 1 d .
C3 C 0.3426(4) 0.0124(3) 0.0423(3) 0.0297(10) Uani 1 1 d .
H3 H 0.3557 -0.0492 0.0185 0.036 Uiso 1 1 calc R
C4 C 0.3925(4) 0.1056(3) 0.0330(3) 0.0315(10) Uani 1 1 d .
H4 H 0.4376 0.1069 0.0014 0.038 Uiso 1 1 calc R
C5 C 0.3778(4) 0.1977(3) 0.0691(3) 0.0275(10) Uani 1 1 d .
H5 H 0.4082 0.2611 0.0596 0.033 Uiso 1 1 calc R
C6 C 0.3175(4) 0.1936(3) 0.1192(3) 0.0222(9) Uani 1 1 d .
C7 C 0.3116(4) 0.2785(3) 0.1774(3) 0.0280(9) Uani 1 1 d .
H7A H 0.2900 0.3446 0.1418 0.034 Uiso 1 1 calc R
H7B H 0.4088 0.2846 0.2452 0.034 Uiso 1 1 calc R
C8 C 0.2289(4) 0.3102(3) 0.2788(3) 0.0340(10) Uani 1 1 d .
H8A H 0.2406 0.3837 0.2732 0.051 Uiso 1 1 calc R
H8B H 0.3216 0.2827 0.3395 0.051 Uiso 1 1 calc R
H8C H 0.1489 0.2999 0.2833 0.051 Uiso 1 1 calc R
C9 C 0.0465(4) 0.2964(3) 0.0959(3) 0.0321(10) Uani 1 1 d .
H9A H -0.0322 0.2805 0.1005 0.048 Uiso 1 1 calc R
H9B H 0.0236 0.2643 0.0352 0.048 Uiso 1 1 calc R
H9C H 0.0535 0.3709 0.0921 0.048 Uiso 1 1 calc R
C10 C 0.1965(4) -0.0792(3) 0.0938(3) 0.0263(10) Uani 1 1 d .
H10A H 0.0944 -0.0860 0.0298 0.032 Uiso 1 1 calc R
H10B H 0.2504 -0.1437 0.1055 0.032 Uiso 1 1 calc R
C11 C 0.3348(4) -0.0978(3) 0.2758(3) 0.0288(9) Uani 1 1 d .
H11A H 0.3408 -0.0767 0.3339 0.043 Uiso 1 1 calc R
H11B H 0.4179 -0.0681 0.2816 0.043 Uiso 1 1 calc R
H11C H 0.3392 -0.1728 0.2743 0.043 Uiso 1 1 calc R
C12 C 0.0671(4) -0.1211(3) 0.1631(3) 0.0345(11) Uani 1 1 d .
H12A H 0.0767 -0.1933 0.1518 0.052 Uiso 1 1 calc R
H12B H -0.0276 -0.0942 0.1037 0.052 Uiso 1 1 calc R
H12C H 0.0709 -0.1154 0.2224 0.052 Uiso 1 1 calc R
C13 C 0.1653(4) 0.0828(3) 0.3685(3) 0.0225(9) Uani 1 1 d .
C14 C 0.0918(4) 0.0779(3) 0.4126(3) 0.0276(10) Uani 1 1 d .
H14 H 0.1489 0.0695 0.4835 0.033 Uiso 1 1 calc R
C15 C -0.0589(4) 0.0850(3) 0.3543(3) 0.0297(10) Uani 1 1 d .
H15 H -0.1052 0.0808 0.3850 0.036 Uiso 1 1 calc R
C16 C -0.1449(4) 0.0983(3) 0.2507(3) 0.0317(10) Uani 1 1 d .
H16 H -0.2496 0.1043 0.2096 0.038 Uiso 1 1 calc R
C17 C -0.0735(4) 0.1023(3) 0.2098(3) 0.0308(10) Uani 1 1 d .
H17 H -0.1317 0.1108 0.1388 0.037 Uiso 1 1 calc R
Cl1 Cl 0.63945(11) 0.11012(10) 0.36128(8) 0.0451(3) Uani 1 1 d .
Cl2 Cl 0.64494(12) 0.21954(9) 0.51437(8) 0.0458(3) Uani 1 1 d .
C18 C 0.5759(4) 0.1106(3) 0.4339(3) 0.0309(10) Uani 1 1 d .
H18A H 0.4662 0.1116 0.3882 0.037 Uiso 1 1 calc R
H18B H 0.6093 0.0473 0.4750 0.037 Uiso 1 1 calc R

loop_
_atom_site_aniso_label
_atom_site_aniso_U_11
_atom_site_aniso_U_22
_atom_site_aniso_U_33
_atom_site_aniso_U_23
_atom_site_aniso_U_13
_atom_site_aniso_U_12
Pt1 0.02197(8) 0.01932(9) 0.02081(9) 0.00159(7) 0.01350(7) 0.00217(8)
O1 0.0196(14) 0.042(2) 0.0244(16) 0.0065(12) 0.0124(12) 0.0024(13)
N1 0.0240(17) 0.0204(19) 0.0201(18) -0.0024(14) 0.0123(15) 0.0022(15)
N2 0.0242(17) 0.0207(19) 0.0208(19) 0.0039(14) 0.0122(15) 0.0030(14)
N3 0.0233(16) 0.0213(19) 0.0253(19) -0.0012(14) 0.0162(15) 0.0026(16)
C1 0.0205(19) 0.028(2) 0.017(2) 0.0015(18) 0.0092(17) 0.000(2)
C2 0.021(2) 0.024(2) 0.021(2) 0.0009(17) 0.0114(19) 0.0045(18)
C3 0.026(2) 0.034(3) 0.027(2) -0.0055(19) 0.015(2) 0.004(2)
C4 0.025(2) 0.045(3) 0.027(2) 0.001(2) 0.0169(19) 0.001(2)
C5 0.024(2) 0.032(3) 0.026(2) 0.0033(19) 0.0160(19) -0.004(2)
C6 0.022(2) 0.022(2) 0.018(2) -0.0003(17) 0.0100(18) -0.0001(18)
C7 0.028(2) 0.025(2) 0.027(2) 0.0027(18) 0.0158(19) 0.0002(19)
C8 0.046(3) 0.023(3) 0.033(3) -0.0027(19) 0.024(2) 0.001(2)
C9 0.033(2) 0.025(2) 0.033(3) 0.0062(19) 0.018(2) 0.004(2)
C10 0.031(2) 0.021(3) 0.026(2) -0.0039(17) 0.0172(19) 0.0033(18)
C11 0.032(2) 0.023(2) 0.027(2) 0.0066(19) 0.0161(19) 0.009(2)
C12 0.037(2) 0.024(3) 0.043(3) 0.0018(19) 0.025(2) -0.005(2)
C13 0.024(2) 0.020(2) 0.027(2) 0.0004(17) 0.0171(19) 0.0020(17)
C14 0.029(2) 0.030(3) 0.024(2) -0.0031(17) 0.0169(19) -0.0009(19)
C15 0.035(2) 0.023(3) 0.047(3) -0.003(2) 0.034(2) -0.002(2)
C16 0.020(2) 0.032(3) 0.039(3) -0.002(2) 0.017(2) 0.001(2)
C17 0.026(2) 0.026(2) 0.033(3) 0.000(2) 0.0146(19) 0.003(2)
Cl1 0.0350(6) 0.0672(9) 0.0432(7) 0.0074(6) 0.0293(6) 0.0054(6)
Cl2 0.0454(6) 0.0399(8) 0.0581(8) -0.0085(6) 0.0351(6) -0.0099(6)
C18 0.026(2) 0.032(3) 0.039(3) -0.001(2) 0.022(2) -0.006(2)

loop_
_atom_type_symbol
_atom_type_description
_atom_type_scat_dispersion_real
_atom_type_scat_dispersion_imag
_atom_type_scat_source
C C 0.0033 0.0016 'International Tables Vol C Tables 4.2.6.8 and 6.1.1.4'
H H 0.0000 0.0000 'International Tables Vol C Tables 4.2.6.8 and 6.1.1.4'
Cl Cl 0.1484 0.1585 'International Tables Vol C Tables 4.2.6.8 and 6.1.1.4'
N N 0.0061 0.0033 'International Tables Vol C Tables 4.2.6.8 and 6.1.1.4'
O O 0.0106 0.0060 'International Tables Vol C Tables 4.2.6.8 and 6.1.1.4'
Pt Pt -1.7033 8.3905 'International Tables Vol C Tables 4.2.6.8 and 6.1.1.4'

loop_
_geom_angle_atom_site_label_1
_geom_angle_atom_site_label_2
_geom_angle_atom_site_label_3
_geom_angle
C1 Pt1 N1 82.44(14)
C1 Pt1 N2 81.68(14)
N1 Pt1 N2 164.09(11)
C1 Pt1 N3 178.72(13)
N1 Pt1 N3 97.30(11)
N2 Pt1 N3 98.60(12)
C8 N1 C9 108.6(3)
C8 N1 C7 109.0(3)
C9 N1 C7 108.6(3)
C8 N1 Pt1 114.0(2)
C9 N1 Pt1 109.0(2)
C7 N1 Pt1 107.6(2)
C12 N2 C11 108.7(3)
C12 N2 C10 109.5(3)
C11 N2 C10 108.1(3)
C12 N2 Pt1 114.3(2)
C11 N2 Pt1 108.2(2)
C10 N2 Pt1 108.0(2)
C17 N3 C13 119.8(3)
C17 N3 Pt1 120.9(3)
C13 N3 Pt1 119.3(2)
C2 C1 C6 121.4(3)
C2 C1 Pt1 119.8(3)
C6 C1 Pt1 118.7(3)
C3 C2 C1 119.2(4)
C3 C2 C10 128.6(4)
C1 C2 C10 112.1(3)
C2 C3 C4 119.5(4)
C2 C3 H3 120.3
C4 C3 H3 120.3
C3 C4 C5 121.8(4)
C3 C4 H4 119.1
C5 C4 H4 119.1
C6 C5 C4 118.3(4)
C6 C5 H5 120.9
C4 C5 H5 120.9
C5 C6 C1 119.6(4)
C5 C6 C7 127.7(4)
C1 C6 C7 112.6(3)
C6 C7 N1 110.1(3)
C6 C7 H7A 109.6
N1 C7 H7A 109.6
C6 C7 H7B 109.6
N1 C7 H7B 109.6
H7A C7 H7B 108.2
N1 C8 H8A 109.5
N1 C8 H8B 109.5
H8A C8 H8B 109.5
N1 C8 H8C 109.5
H8A C8 H8C 109.5
H8B C8 H8C 109.5
N1 C9 H9A 109.5
N1 C9 H9B 109.5
H9A C9 H9B 109.5
N1 C9 H9C 109.5
H9A C9 H9C 109.5
H9B C9 H9C 109.5
N2 C10 C2 109.6(3)
N2 C10 H10A 109.8
C2 C10 H10A 109.8
N2 C10 H10B 109.8
C2 C10 H10B 109.8
H10A C10 H10B 108.2
N2 C11 H11A 109.5
N2 C11 H11B 109.5
H11A C11 H11B 109.5
N2 C11 H11C 109.5
H11A C11 H11C 109.5
H11B C11 H11C 109.5
N2 C12 H12A 109.5
N2 C12 H12B 109.5
H12A C12 H12B 109.5
N2 C12 H12C 109.5
H12A C12 H12C 109.5
H12B C12 H12C 109.5
O1 C13 N3 119.8(3)
O1 C13 C14 123.3(3)
N3 C13 C14 117.0(3)
C15 C14 C13 121.1(4)
C15 C14 H14 119.4
C13 C14 H14 119.4
C14 C15 C16 120.6(4)
C14 C15 H15 119.7
C16 C15 H15 119.7
C17 C16 C15 117.6(4)
C17 C16 H16 121.2
C15 C16 H16 121.2
C16 C17 N3 123.9(4)
C16 C17 H17 118.1
N3 C17 H17 118.1
Cl2 C18 Cl1 110.6(2)
Cl2 C18 H18A 109.5
Cl1 C18 H18A 109.5
Cl2 C18 H18B 109.5
Cl1 C18 H18B 109.5
H18A C18 H18B 108.1

loop_
_geom_bond_atom_site_label_1
_geom_bond_atom_site_label_2
_geom_bond_distance
Pt1 C1 1.926(4)
Pt1 N1 2.079(3)
Pt1 N2 2.087(3)
Pt1 N3 2.137(3)
O1 C13 1.255(4)
N1 C8 1.496(4)
N1 C9 1.504(4)
N1 C7 1.525(4)
N2 C12 1.495(4)
N2 C11 1.501(4)
N2 C10 1.518(4)
N3 C17 1.367(4)
N3 C13 1.382(4)
C1 C2 1.390(5)
C1 C6 1.403(5)
C2 C3 1.383(5)
C2 C10 1.520(5)
C3 C4 1.394(5)
C3 H3 0.9500
C4 C5 1.403(5)
C4 H4 0.9500
C5 C6 1.389(5)
C5 H5 0.9500
C6 C7 1.511(5)
C7 H7A 0.9900
C7 H7B 0.9900
C8 H8A 0.9800
C8 H8B 0.9800
C8 H8C 0.9800
C9 H9A 0.9800
C9 H9B 0.9800
C9 H9C 0.9800
C10 H10A 0.9900
C10 H10B 0.9900
C11 H11A 0.9800
C11 H11B 0.9800
C11 H11C 0.9800
C12 H12A 0.9800
C12 H12B 0.9800
C12 H12C 0.9800
C13 C14 1.435(5)
C14 C15 1.366(5)
C14 H14 0.9500
C15 C16 1.387(5)
C15 H15 0.9500
C16 C17 1.365(5)
C16 H16 0.9500
C17 H17 0.9500
Cl1 C18 1.779(4)
Cl2 C18 1.776(4)
C18 H18A 0.9900
C18 H18B 0.9900

loop_
_geom_torsion_atom_site_label_1
_geom_torsion_atom_site_label_2
_geom_torsion_atom_site_label_3
_geom_torsion_atom_site_label_4
_geom_torsion
C1 Pt1 N1 C8 -143.9(3)
N2 Pt1 N1 C8 -140.3(4)
N3 Pt1 N1 C8 37.3(2)
C1 Pt1 N1 C9 94.6(2)
N2 Pt1 N1 C9 98.2(4)
N3 Pt1 N1 C9 -84.1(2)
C1 Pt1 N1 C7 -23.0(2)
N2 Pt1 N1 C7 -19.4(5)
N3 Pt1 N1 C7 158.3(2)
C1 Pt1 N2 C12 -145.0(3)
N1 Pt1 N2 C12 -148.6(4)
N3 Pt1 N2 C12 33.7(2)
C1 Pt1 N2 C11 93.8(2)
N1 Pt1 N2 C11 90.3(4)
N3 Pt1 N2 C11 -87.4(2)
C1 Pt1 N2 C10 -22.9(2)
N1 Pt1 N2 C10 -26.5(5)
N3 Pt1 N2 C10 155.8(2)
N1 Pt1 N3 C17 85.8(3)
N2 Pt1 N3 C17 -94.9(3)
N1 Pt1 N3 C13 -95.8(3)
N2 Pt1 N3 C13 83.5(3)
N1 Pt1 C1 C2 -171.4(3)
N2 Pt1 C1 C2 9.6(3)
N1 Pt1 C1 C6 10.6(3)
N2 Pt1 C1 C6 -168.4(3)
C6 C1 C2 C3 1.1(5)
Pt1 C1 C2 C3 -176.9(3)
C6 C1 C2 C10 -175.3(3)
Pt1 C1 C2 C10 6.8(4)
C1 C2 C3 C4 -3.2(5)
C10 C2 C3 C4 172.5(3)
C2 C3 C4 C5 1.3(6)
C3 C4 C5 C6 2.8(5)
C4 C5 C6 C1 -4.9(5)
C4 C5 C6 C7 170.2(3)
C2 C1 C6 C5 3.1(5)
Pt1 C1 C6 C5 -178.9(3)
C2 C1 C6 C7 -172.7(3)
Pt1 C1 C6 C7 5.2(4)
C5 C6 C7 N1 159.9(3)
C1 C6 C7 N1 -24.7(4)
C8 N1 C7 C6 155.3(3)
C9 N1 C7 C6 -86.6(4)
Pt1 N1 C7 C6 31.2(3)
C12 N2 C10 C2 156.8(3)
C11 N2 C10 C2 -85.0(3)
Pt1 N2 C10 C2 31.8(3)
C3 C2 C10 N2 158.1(4)
C1 C2 C10 N2 -25.9(4)
C17 N3 C13 O1 -179.4(3)
Pt1 N3 C13 O1 2.2(5)
C17 N3 C13 C14 0.6(5)
Pt1 N3 C13 C14 -177.8(3)
O1 C13 C14 C15 179.8(4)
N3 C13 C14 C15 -0.2(6)
C13 C14 C15 C16 -0.6(6)
C14 C15 C16 C17 1.0(6)
C15 C16 C17 N3 -0.5(6)
C13 N3 C17 C16 -0.3(6)
Pt1 N3 C17 C16 178.1(3)
